data_7012094
loop_
_publ_author_name
'Gibson, Vernon C.'
'McTavish, Stuart'
'Redshaw, Carl'
'Solan, Gregory A.'
'White, Andrew J. P.'
'Williams, David J.'

_publ_section_title
;
 From monomeric to polymeric manganese complexes bearing
 bis(imino)pyridine and related ligands
;
_journal_issue 2
_journal_name_full 'Dalton Transactions'
_journal_page_first 221
_journal_paper_doi 10.1039/b207384f
_journal_year 2003
_chemical_formula_sum 'C32 H43 Cl2 Mn N3'
_chemical_formula_weight 595.53
_chemical_name_systematic
; 
? 
;
_space_group_IT_number 19
_symmetry_cell_setting orthorhombic
_symmetry_space_group_name_Hall 'P 2ac 2ab'
_symmetry_space_group_name_H-M 'P 21 21 21'
_atom_sites_solution_hydrogens geom
_atom_sites_solution_primary direct
_atom_sites_solution_secondary difmap
_audit_creation_method SHELXL
_cell_angle_alpha 90.00
_cell_angle_beta 90.00
_cell_angle_gamma 90.00
_cell_formula_units_Z 4
_cell_length_a 13.4629(9)
_cell_length_b 13.5585(6)
_cell_length_c 18.6936(12)
_cell_measurement_reflns_used 27
_cell_measurement_temperature 293(2)
_cell_measurement_theta_max 24.99
_cell_measurement_theta_min 10.63
_cell_volume 3412.3(4)
_computing_cell_refinement 'Siemens XSCANS'
_computing_data_collection 'Siemens XSCANS'
_computing_data_reduction 'Siemens SHELXTL'
_computing_molecular_graphics 'Siemens SHELXTL'
_computing_publication_material 'Siemens SHELXTL'
_computing_structure_refinement 'SHELXL-93 (Sheldrick, 1993)'
_computing_structure_solution 'SHELXS-86 (Sheldrick, 1990)'
_diffrn_ambient_temperature 293(2)
_diffrn_measurement_device 'Siemens P4'
_diffrn_measurement_method '\w scans'
_diffrn_radiation_monochromator graphite
_diffrn_radiation_source 'fine-focus sealed tube'
_diffrn_radiation_type CuK\a
_diffrn_radiation_wavelength 1.54178
_diffrn_reflns_av_R_equivalents 0.0000
_diffrn_reflns_av_sigmaI/netI 0.0533
_diffrn_reflns_limit_h_max 0
_diffrn_reflns_limit_h_min -15
_diffrn_reflns_limit_k_max 15
_diffrn_reflns_limit_k_min 0
_diffrn_reflns_limit_l_max 21
_diffrn_reflns_limit_l_min 0
_diffrn_reflns_number 3176
_diffrn_reflns_theta_max 63.94
_diffrn_reflns_theta_min 4.03
_diffrn_standards_interval_count 97
_diffrn_standards_number 3
_exptl_absorpt_coefficient_mu 4.748
_exptl_absorpt_correction_T_max 0.2988
_exptl_absorpt_correction_T_min 0.1594
_exptl_absorpt_correction_type Ellipsoidal
_exptl_crystal_colour Orange
_exptl_crystal_density_diffrn 1.159
_exptl_crystal_description prisms
_exptl_crystal_F_000 1260
_exptl_crystal_size_max 0.33
_exptl_crystal_size_mid 0.28
_exptl_crystal_size_min 0.22
_refine_diff_density_max 0.247
_refine_diff_density_min -0.208
_refine_diff_density_rms 0.040
_refine_ls_abs_structure_details 'Flack H D (1983), Acta Cryst. A39, 876-881'
_refine_ls_abs_structure_Flack 0.00
_refine_ls_extinction_coef 0.00102(11)
_refine_ls_extinction_expression Fc^*^=kFc[1+0.001xFc^2^\l^3^/sin(2\q)]^-1/4^
_refine_ls_extinction_method SHELXL
_refine_ls_goodness_of_fit_all 1.027
_refine_ls_goodness_of_fit_obs 1.053
_refine_ls_matrix_type full
_refine_ls_number_parameters 348
_refine_ls_number_reflns 3069
_refine_ls_number_restraints 1
_refine_ls_restrained_S_all 1.113
_refine_ls_restrained_S_obs 1.052
_refine_ls_R_factor_all 0.0543
_refine_ls_R_factor_obs 0.0406
_refine_ls_shift/esd_max 0.001
_refine_ls_shift/esd_mean 0.000
_refine_ls_structure_factor_coef Fsqd
_refine_ls_weighting_details 'w=1/[\s^2^(Fo^2^)+(0.0435P)^2^+0.0591P] where P=(Fo^2^+2Fc^2^)/3'
_refine_ls_weighting_scheme calc
_refine_ls_wR_factor_all 0.1046
_refine_ls_wR_factor_obs 0.0902
_reflns_number_observed 2691
_reflns_number_total 3176
_reflns_observed_criterion >2sigma(I)
_cod_data_source_file b207384f.txt
_cod_data_source_block VG9809
_cod_depositor_comments
;
The following automatic conversions were performed:
'_symmetry_cell_setting' value 'Orthorhombic' changed to 'orthorhombic'
according to '/home/saulius/struct/CIF-dictionaries/cif_core.dic'
dictionary named 'cif_core.dic' version 2.4.1 from 2010-06-29.

Automatic conversion script
Id: cif_fix_enum 1527 2010-12-29 10:47:43Z saulius 

The following automatic conversions were performed:

'_refine_ls_weighting_scheme' value 'calc
w=1/[\s^2^(Fo^2^)+(0.0435P)^2^+0.0591P] where P=(Fo^2^+2Fc^2^)/3' was
changed to 'calc'. New tag '_refine_ls_weighting_details' was
created. The value of the new tag was set to
'w=1/[\s^2^(Fo^2^)+(0.0435P)^2^+0.0591P] where P=(Fo^2^+2Fc^2^)/3'.

Automatic conversion script
Id: cif_fix_values 3143 2015-03-26 13:38:13Z robertas 
;
_cod_original_sg_symbol_H-M P2(1)2(1)2(1)
_cod_original_formula_sum 'C32 H43 N3 Cl2 Mn'
_cod_database_code 7012094

loop_
_symmetry_equiv_pos_as_xyz
'x, y, z'
'-x+1/2, -y, z+1/2'
'-x, y+1/2, -z+1/2'
'x+1/2, -y+1/2, -z'

loop_
_atom_site_aniso_label
_atom_site_aniso_U_11
_atom_site_aniso_U_22
_atom_site_aniso_U_33
_atom_site_aniso_U_23
_atom_site_aniso_U_13
_atom_site_aniso_U_12
Mn 0.0479(3) 0.0446(3) 0.0361(3) -0.0005(3) -0.0009(3) 0.0018(3)
Cl1 0.0629(8) 0.1062(12) 0.1129(13) 0.0043(10) 0.0174(8) 0.0313(9)
Cl2 0.0988(10) 0.0720(8) 0.0401(5) -0.0053(5) 0.0077(5) 0.0026(7)
N1 0.051(2) 0.047(2) 0.038(2) 0.0025(14) -0.0016(15) -0.007(2)
C2 0.055(3) 0.054(2) 0.042(2) 0.004(2) -0.006(2) -0.008(2)
C3 0.075(3) 0.072(3) 0.050(2) 0.009(2) -0.017(3) -0.021(3)
C4 0.090(4) 0.082(4) 0.049(3) 0.015(3) -0.023(3) -0.020(4)
C5 0.091(4) 0.065(3) 0.049(3) 0.017(2) -0.005(3) -0.018(3)
C6 0.059(3) 0.052(2) 0.043(2) 0.005(2) 0.001(2) -0.012(2)
C7 0.094(4) 0.057(3) 0.047(2) 0.010(2) -0.006(3) -0.026(3)
N7 0.065(3) 0.043(2) 0.045(2) -0.002(2) -0.001(2) -0.005(2)
C8 0.137(8) 0.206(11) 0.068(4) 0.003(5) 0.011(4) -0.122(8)
C9 0.051(3) 0.052(2) 0.056(2) 0.004(2) -0.008(2) -0.015(2)
N9 0.050(2) 0.043(2) 0.041(2) 0.0020(15) -0.002(2) -0.007(2)
C10 0.082(3) 0.037(2) 0.046(2) 0.000(2) -0.001(2) -0.004(2)
C11 0.091(4) 0.045(3) 0.064(3) 0.003(2) -0.002(3) 0.005(3)
C12 0.122(6) 0.053(3) 0.082(4) -0.008(3) -0.001(4) 0.016(4)
C13 0.181(9) 0.046(3) 0.070(4) -0.012(3) 0.008(5) -0.005(5)
C14 0.125(6) 0.059(3) 0.066(3) -0.012(3) -0.015(4) -0.016(4)
C15 0.093(4) 0.050(3) 0.060(3) -0.002(2) -0.013(3) -0.012(3)
C16 0.077(3) 0.061(3) 0.097(4) 0.001(4) 0.000(4) 0.016(3)
C17 0.079(5) 0.108(6) 0.139(7) -0.001(6) 0.031(5) 0.026(5)
C18 0.128(8) 0.110(7) 0.181(10) 0.041(7) -0.046(8) 0.031(6)
C19 0.086(4) 0.087(4) 0.091(4) -0.018(4) -0.024(3) -0.010(4)
C20 0.140(9) 0.170(11) 0.167(10) -0.063(8) 0.062(8) -0.068(9)
C21 0.111(9) 0.241(17) 0.204(14) 0.087(13) -0.031(9) 0.037(11)
C22 0.059(3) 0.045(2) 0.048(2) 0.006(2) -0.007(2) -0.010(2)
C23 0.064(3) 0.053(2) 0.068(3) 0.006(2) -0.001(3) -0.005(2)
C24 0.086(5) 0.051(3) 0.103(5) 0.020(3) -0.001(4) -0.002(3)
C25 0.088(5) 0.066(3) 0.098(4) 0.035(3) 0.000(4) -0.014(4)
C26 0.080(4) 0.079(4) 0.075(3) 0.026(3) 0.013(3) -0.015(3)
C27 0.060(3) 0.063(3) 0.059(3) 0.015(2) 0.003(2) -0.009(2)
C28 0.089(5) 0.066(4) 0.094(4) -0.002(3) 0.019(4) 0.012(4)
C29 0.089(6) 0.119(7) 0.182(11) 0.015(7) 0.020(7) 0.029(6)
C30 0.167(12) 0.188(12) 0.112(7) -0.061(8) 0.031(8) -0.007(10)
C31 0.060(3) 0.077(4) 0.080(4) 0.004(3) 0.018(3) -0.001(3)
C32 0.100(6) 0.098(5) 0.094(5) -0.011(4) 0.036(4) -0.009(5)
C33 0.087(6) 0.116(7) 0.162(9) -0.010(6) -0.009(6) 0.035(5)

loop_
_atom_site_label
_atom_site_type_symbol
_atom_site_fract_x
_atom_site_fract_y
_atom_site_fract_z
_atom_site_U_iso_or_equiv
_atom_site_thermal_displace_type
_atom_site_occupancy
_atom_site_calc_flag
_atom_site_refinement_flags
_atom_site_disorder_group
Mn Mn 0.15729(5) 0.12594(5) 0.89762(3) 0.0429(2) Uani 1 d . .
Cl1 Cl -0.00434(13) 0.1806(2) 0.91690(11) 0.0940(5) Uani 1 d . .
Cl2 Cl 0.18962(12) 0.10967(11) 0.77756(6) 0.0703(4) Uani 1 d . .
N1 N 0.2120(3) 0.0896(3) 1.0057(2) 0.0454(8) Uani 1 d . .
C2 C 0.2682(4) 0.1584(4) 1.0385(2) 0.0506(10) Uani 1 d . .
C3 C 0.3019(4) 0.1477(4) 1.1077(3) 0.0656(13) Uani 1 d . .
H3A H 0.3387(4) 0.1973(4) 1.1296(3) 0.079 Uiso 1 calc R .
C4 C 0.2796(5) 0.0615(5) 1.1436(3) 0.073(2) Uani 1 d . .
H4A H 0.3023(5) 0.0512(5) 1.1900(3) 0.088 Uiso 1 calc R .
C5 C 0.2233(5) -0.0089(4) 1.1094(3) 0.0682(14) Uani 1 d . .
H5A H 0.2089(5) -0.0680(4) 1.1325(3) 0.082 Uiso 1 calc R .
C6 C 0.1874(4) 0.0077(4) 1.0401(2) 0.0513(11) Uani 1 d . .
C7 C 0.1218(5) -0.0659(4) 1.0017(3) 0.0661(15) Uani 1 d . .
H7A H 0.1553(5) -0.1300(4) 1.0026(3) 0.079 Uiso 1 calc R .
N7 N 0.1062(3) -0.0380(3) 0.9260(2) 0.0511(9) Uani 1 d D .
H7 H 0.0450(21) -0.0115(48) 0.9287(36) 0.080(21) Uiso 1 d D .
C8 C 0.0226(7) -0.0765(9) 1.0415(4) 0.137(5) Uani 1 d . .
H8A H -0.0187(7) -0.1232(9) 1.0170(4) 0.206 Uiso 1 calc R .
H8B H -0.0102(7) -0.0137(9) 1.0432(4) 0.206 Uiso 1 calc R .
H8C H 0.0348(7) -0.0991(9) 1.0894(4) 0.206 Uiso 1 calc R .
C9 C 0.2909(4) 0.2462(4) 0.9954(3) 0.0530(11) Uani 1 d . .
H9A H 0.3285(4) 0.2970(4) 1.0150(3) 0.064 Uiso 1 calc R .
N9 N 0.2593(3) 0.2530(3) 0.9317(2) 0.0449(8) Uani 1 d . .
C10 C 0.1192(4) -0.1167(4) 0.8745(2) 0.0548(11) Uani 1 d . .
C11 C 0.2158(5) -0.1508(4) 0.8599(3) 0.0665(15) Uani 1 d . .
C12 C 0.2249(7) -0.2267(5) 0.8093(4) 0.085(2) Uani 1 d . .
H12A H 0.2876(7) -0.2511(5) 0.7981(4) 0.103 Uiso 1 calc R .
C13 C 0.1423(8) -0.2659(4) 0.7756(4) 0.099(3) Uani 1 d . .
H13A H 0.1502(8) -0.3173(4) 0.7432(4) 0.119 Uiso 1 calc R .
C14 C 0.0499(7) -0.2306(5) 0.7891(3) 0.083(2) Uani 1 d . .
H14A H -0.0042(7) -0.2570(5) 0.7648(3) 0.100 Uiso 1 calc R .
C15 C 0.0346(5) -0.1551(4) 0.8388(3) 0.0675(15) Uani 1 d . .
C16 C 0.3066(5) -0.1091(4) 0.8944(4) 0.078(2) Uani 1 d . .
H16A H 0.2859(5) -0.0542(4) 0.9251(4) 0.094 Uiso 1 calc R .
C17 C 0.3804(6) -0.0679(7) 0.8377(5) 0.109(3) Uani 1 d . .
H17A H 0.4379(6) -0.0417(7) 0.8614(5) 0.163 Uiso 1 calc R .
H17B H 0.3485(6) -0.0166(7) 0.8108(5) 0.163 Uiso 1 calc R .
H17C H 0.4002(6) -0.1200(7) 0.8060(5) 0.163 Uiso 1 calc R .
C18 C 0.3596(8) -0.1855(7) 0.9417(6) 0.140(4) Uani 1 d . .
H18A H 0.4174(8) -0.1561(7) 0.9629(6) 0.210 Uiso 1 calc R .
H18B H 0.3791(8) -0.2409(7) 0.9131(6) 0.210 Uiso 1 calc R .
H18C H 0.3153(8) -0.2072(7) 0.9788(6) 0.210 Uiso 1 calc R .
C19 C -0.0702(6) -0.1179(6) 0.8509(4) 0.088(2) Uani 1 d . .
H19A H -0.0688(6) -0.0768(6) 0.8941(4) 0.106 Uiso 1 calc R .
C20 C -0.1450(9) -0.1972(9) 0.8636(6) 0.159(5) Uani 1 d . .
H20A H -0.2092(9) -0.1680(9) 0.8708(6) 0.239 Uiso 1 calc R .
H20B H -0.1267(9) -0.2343(9) 0.9053(6) 0.239 Uiso 1 calc R .
H20C H -0.1472(9) -0.2402(9) 0.8229(6) 0.239 Uiso 1 calc R .
C21 C -0.1003(9) -0.0511(12) 0.7888(7) 0.185(7) Uani 1 d . .
H21A H -0.0507(9) -0.0011(12) 0.7821(7) 0.278 Uiso 1 calc R .
H21B H -0.1629(9) -0.0205(12) 0.7993(7) 0.278 Uiso 1 calc R .
H21C H -0.1061(9) -0.0896(12) 0.7459(7) 0.278 Uiso 1 calc R .
C22 C 0.2853(4) 0.3409(3) 0.8917(3) 0.0508(10) Uani 1 d . .
C23 C 0.2334(4) 0.4283(4) 0.9046(3) 0.0617(12) Uani 1 d . .
C24 C 0.2606(6) 0.5114(5) 0.8642(4) 0.080(2) Uani 1 d . .
H24A H 0.2271(6) 0.5707(5) 0.8707(4) 0.096 Uiso 1 calc R .
C25 C 0.3360(6) 0.5056(5) 0.8155(4) 0.084(2) Uani 1 d . .
H25A H 0.3546(6) 0.5618(5) 0.7903(4) 0.100 Uiso 1 calc R .
C26 C 0.3840(5) 0.4201(5) 0.8032(4) 0.078(2) Uani 1 d . .
H26A H 0.4333(5) 0.4181(5) 0.7684(4) 0.094 Uiso 1 calc R .
C27 C 0.3615(4) 0.3338(4) 0.8417(3) 0.0605(13) Uani 1 d . .
C28 C 0.1492(6) 0.4356(5) 0.9590(4) 0.083(2) Uani 1 d . .
H28A H 0.1342(6) 0.3686(5) 0.9754(4) 0.100 Uiso 1 calc R .
C29 C 0.0553(7) 0.4776(8) 0.9269(6) 0.130(4) Uani 1 d . .
H29A H 0.0046(7) 0.4808(8) 0.9630(6) 0.195 Uiso 1 calc R .
H29B H 0.0334(7) 0.4360(8) 0.8885(6) 0.195 Uiso 1 calc R .
H29C H 0.0683(7) 0.5427(8) 0.9089(6) 0.195 Uiso 1 calc R .
C30 C 0.1832(10) 0.4949(10) 1.0241(5) 0.156(5) Uani 1 d . .
H30A H 0.2429(10) 0.4662(10) 1.0431(5) 0.234 Uiso 1 calc R .
H30B H 0.1322(10) 0.4937(10) 1.0599(5) 0.234 Uiso 1 calc R .
H30C H 0.1960(10) 0.5618(10) 1.0101(5) 0.234 Uiso 1 calc R .
C31 C 0.4199(5) 0.2393(5) 0.8312(4) 0.072(2) Uani 1 d . .
H31A H 0.3816(5) 0.1853(5) 0.8525(4) 0.087 Uiso 1 calc R .
C32 C 0.4360(6) 0.2150(6) 0.7516(4) 0.098(2) Uani 1 d . .
H32A H 0.4731(6) 0.1548(6) 0.7475(4) 0.146 Uiso 1 calc R .
H32B H 0.4722(6) 0.2677(6) 0.7293(4) 0.146 Uiso 1 calc R .
H32C H 0.3728(6) 0.2074(6) 0.7285(4) 0.146 Uiso 1 calc R .
C33 C 0.5194(6) 0.2457(8) 0.8706(6) 0.122(3) Uani 1 d . .
H33A H 0.5558(6) 0.1855(8) 0.8636(6) 0.182 Uiso 1 calc R .
H33B H 0.5077(6) 0.2554(8) 0.9207(6) 0.182 Uiso 1 calc R .
H33C H 0.5572(6) 0.3000(8) 0.8520(6) 0.182 Uiso 1 calc R .

loop_
_atom_type_symbol
_atom_type_description
_atom_type_scat_dispersion_real
_atom_type_scat_dispersion_imag
_atom_type_scat_source
C C 0.0181 0.0091 'International Tables Vol C Tables 4.2.6.8 and 6.1.1.4'
H H 0.0000 0.0000 'International Tables Vol C Tables 4.2.6.8 and 6.1.1.4'
N N 0.0311 0.0180 'International Tables Vol C Tables 4.2.6.8 and 6.1.1.4'
Cl Cl 0.3639 0.7018 'International Tables Vol C Tables 4.2.6.8 and 6.1.1.4'
Mn Mn -0.5299 2.8052 'International Tables Vol C Tables 4.2.6.8 and 6.1.1.4'

loop_
_geom_angle_atom_site_label_1
_geom_angle_atom_site_label_2
_geom_angle_atom_site_label_3
_geom_angle
_geom_angle_site_symmetry_1
_geom_angle_site_symmetry_3
_geom_angle_publ_flag
N1 Mn N9 73.35(13) . . ?
N1 Mn Cl2 144.11(12) . . ?
N9 Mn Cl2 103.30(10) . . ?
N1 Mn Cl1 103.98(12) . . ?
N9 Mn Cl1 106.12(12) . . ?
Cl2 Mn Cl1 111.05(7) . . ?
N1 Mn N7 71.63(14) . . ?
N9 Mn N7 144.16(14) . . ?
Cl2 Mn N7 100.51(10) . . ?
Cl1 Mn N7 89.58(12) . . ?
C6 N1 C2 119.8(4) . . ?
C6 N1 Mn 123.3(3) . . ?
C2 N1 Mn 116.8(3) . . ?
N1 C2 C3 122.7(4) . . ?
N1 C2 C9 115.3(4) . . ?
C3 C2 C9 122.1(4) . . ?
C2 C3 C4 118.2(5) . . ?
C5 C4 C3 118.8(5) . . ?
C4 C5 C6 120.5(5) . . ?
N1 C6 C5 119.9(5) . . ?
N1 C6 C7 117.8(4) . . ?
C5 C6 C7 122.3(4) . . ?
N7 C7 C6 111.6(4) . . ?
N7 C7 C8 111.3(6) . . ?
C6 C7 C8 109.7(5) . . ?
C10 N7 C7 115.4(4) . . ?
C10 N7 Mn 120.3(3) . . ?
C7 N7 Mn 114.2(3) . . ?
N9 C9 C2 120.3(4) . . ?
C9 N9 C22 117.6(4) . . ?
C9 N9 Mn 114.0(3) . . ?
C22 N9 Mn 128.3(3) . . ?
C11 C10 C15 122.1(5) . . ?
C11 C10 N7 118.8(5) . . ?
C15 C10 N7 119.1(5) . . ?
C12 C11 C10 116.9(6) . . ?
C12 C11 C16 119.8(7) . . ?
C10 C11 C16 123.3(5) . . ?
C13 C12 C11 121.2(8) . . ?
C14 C13 C12 121.2(6) . . ?
C13 C14 C15 121.2(7) . . ?
C14 C15 C10 117.5(7) . . ?
C14 C15 C19 118.7(6) . . ?
C10 C15 C19 123.7(5) . . ?
C11 C16 C18 111.9(6) . . ?
C11 C16 C17 111.4(7) . . ?
C18 C16 C17 109.8(7) . . ?
C20 C19 C15 114.4(8) . . ?
C20 C19 C21 111.7(9) . . ?
C15 C19 C21 109.3(7) . . ?
C27 C22 C23 122.9(5) . . ?
C27 C22 N9 117.9(4) . . ?
C23 C22 N9 119.2(4) . . ?
C22 C23 C24 117.2(5) . . ?
C22 C23 C28 122.8(5) . . ?
C24 C23 C28 120.0(6) . . ?
C25 C24 C23 120.4(7) . . ?
C26 C25 C24 121.4(6) . . ?
C25 C26 C27 121.7(6) . . ?
C22 C27 C26 116.5(6) . . ?
C22 C27 C31 121.8(5) . . ?
C26 C27 C31 121.7(5) . . ?
C29 C28 C23 112.4(6) . . ?
C29 C28 C30 111.7(8) . . ?
C23 C28 C30 110.0(7) . . ?
C27 C31 C33 110.1(6) . . ?
C27 C31 C32 112.3(6) . . ?
C33 C31 C32 110.7(6) . . ?

loop_
_geom_bond_atom_site_label_1
_geom_bond_atom_site_label_2
_geom_bond_distance
_geom_bond_site_symmetry_2
_geom_bond_publ_flag
Mn N1 2.206(4) . ?
Mn N9 2.294(4) . ?
Mn Cl2 2.2967(12) . ?
Mn Cl1 2.327(2) . ?
Mn N7 2.386(4) . ?
N1 C6 1.326(6) . ?
N1 C2 1.348(6) . ?
C2 C3 1.378(7) . ?
C2 C9 1.470(7) . ?
C3 C4 1.381(8) . ?
C4 C5 1.377(8) . ?
C5 C6 1.400(7) . ?
C6 C7 1.514(7) . ?
C7 N7 1.480(6) . ?
C7 C8 1.537(10) . ?
N7 C10 1.448(6) . ?
C9 N9 1.268(6) . ?
N9 C22 1.449(6) . ?
C10 C11 1.408(9) . ?
C10 C15 1.419(8) . ?
C11 C12 1.404(8) . ?
C11 C16 1.493(9) . ?
C12 C13 1.384(12) . ?
C13 C14 1.356(13) . ?
C14 C15 1.398(9) . ?
C15 C19 1.515(10) . ?
C16 C18 1.537(10) . ?
C16 C17 1.556(11) . ?
C19 C20 1.491(12) . ?
C19 C21 1.528(13) . ?
C22 C27 1.391(8) . ?
C22 C23 1.397(7) . ?
C23 C24 1.404(8) . ?
C23 C28 1.526(9) . ?
C24 C25 1.366(11) . ?
C25 C26 1.347(10) . ?
C26 C27 1.406(8) . ?
C27 C31 1.517(9) . ?
C28 C29 1.509(11) . ?
C28 C30 1.528(12) . ?
C31 C33 1.531(11) . ?
C31 C32 1.538(9) . ?
